data_2226743
loop_
_publ_author_name
'Mo, Yang-Qing'
'Wang, Zhao-Yang'
'Fu, Jian-Hua'
'Fang, Hua-Cai'

_publ_section_title
;
 Methyl
 2-[(4-chloro-2-methoxy-5-oxo-2,5-dihydrofuran-3-yl)amino]acetate
;
_journal_coeditor_code XU2785
_journal_issue 7
_journal_name_full 'Acta Crystallographica Section E'
_journal_page_first o1857
_journal_paper_doi 10.1107/S160053681002461X
_journal_volume 66
_journal_year 2010
_chemical_formula_iupac 'C8 H10 Cl N O5'
_chemical_formula_moiety 'C8 H10 Cl N O5'
_chemical_formula_sum 'C8 H10 Cl N O5'
_chemical_formula_weight 235.62
_chemical_name_systematic
;
Methyl 2-[(4-chloro-2-methoxy-5-oxo-2,5-dihydrofuran-3-yl)amino]acetate
;
_space_group_IT_number 14
_symmetry_cell_setting monoclinic
_symmetry_space_group_name_Hall '-P 2ybc'
_symmetry_space_group_name_H-M 'P 1 21/c 1'
_atom_sites_solution_hydrogens geom
_atom_sites_solution_primary direct
_atom_sites_solution_secondary difmap
_audit_creation_method SHELXL-97
_cell_angle_alpha 90.00
_cell_angle_beta 102.532(4)
_cell_angle_gamma 90.00
_cell_formula_units_Z 4
_cell_length_a 5.1366(10)
_cell_length_b 9.8316(19)
_cell_length_c 20.685(4)
_cell_measurement_reflns_used 826
_cell_measurement_temperature 296(2)
_cell_measurement_theta_max 25.18
_cell_measurement_theta_min 2.30
_cell_volume 1019.7(3)
_computing_cell_refinement 'SAINT (Bruker, 2008)'
_computing_data_collection 'APEX2 (Bruker, 2008)'
_computing_data_reduction 'SAINT (Bruker, 2008)'
_computing_molecular_graphics 'ORTEP-3 for Windows (Farrugia, 1997)'
_computing_publication_material 'SHELXL97 (Sheldrick, 2008)'
_computing_structure_refinement 'SHELXL97 (Sheldrick, 2008)'
_computing_structure_solution 'SHELXS97 (Sheldrick, 2008)'
_diffrn_ambient_temperature 296(2)
_diffrn_measured_fraction_theta_full 0.997
_diffrn_measured_fraction_theta_max 0.997
_diffrn_measurement_device_type 'Bruker APEXII CCD'
_diffrn_measurement_method '\f and \w scans'
_diffrn_radiation_monochromator graphite
_diffrn_radiation_source 'fine-focus sealed tube'
_diffrn_radiation_type MoK\a
_diffrn_radiation_wavelength 0.71073
_diffrn_reflns_av_R_equivalents 0.0194
_diffrn_reflns_av_sigmaI/netI 0.0314
_diffrn_reflns_limit_h_max 6
_diffrn_reflns_limit_h_min -5
_diffrn_reflns_limit_k_max 11
_diffrn_reflns_limit_k_min -5
_diffrn_reflns_limit_l_max 24
_diffrn_reflns_limit_l_min -24
_diffrn_reflns_number 3333
_diffrn_reflns_theta_full 25.18
_diffrn_reflns_theta_max 25.18
_diffrn_reflns_theta_min 2.02
_diffrn_standards_number 0
_exptl_absorpt_coefficient_mu 0.376
_exptl_absorpt_correction_type none
_exptl_crystal_colour colorless
_exptl_crystal_density_diffrn 1.535
_exptl_crystal_density_method 'not measured'
_exptl_crystal_description cubic
_exptl_crystal_F_000 488
_exptl_crystal_size_max 0.21
_exptl_crystal_size_mid 0.21
_exptl_crystal_size_min 0.21
_refine_diff_density_max 0.179
_refine_diff_density_min -0.183
_refine_ls_extinction_method none
_refine_ls_goodness_of_fit_ref 1.049
_refine_ls_hydrogen_treatment constr
_refine_ls_matrix_type full
_refine_ls_number_parameters 139
_refine_ls_number_reflns 1714
_refine_ls_number_restraints 0
_refine_ls_restrained_S_all 1.049
_refine_ls_R_factor_all 0.0565
_refine_ls_R_factor_gt 0.0355
_refine_ls_shift/su_max 0.000
_refine_ls_shift/su_mean 0.000
_refine_ls_structure_factor_coef Fsqd
_refine_ls_weighting_details 'calc w=1/[\s^2^(Fo^2^)+(0.0339P)^2^+0.3573P] where P=(Fo^2^+2Fc^2^)/3'
_refine_ls_weighting_scheme calc
_refine_ls_wR_factor_gt 0.0788
_refine_ls_wR_factor_ref 0.0882
_reflns_number_gt 1221
_reflns_number_total 1714
_reflns_threshold_expression I>2sigma(I)
_cod_data_source_file xu2785.cif
_cod_data_source_block I
_cod_original_sg_symbol_H-M 'P 21/c'
_cod_database_code 2226743
_cod_database_fobs_code 2226743

loop_
_symmetry_equiv_pos_as_xyz
'x, y, z'
'-x, y+1/2, -z+1/2'
'-x, -y, -z'
'x, -y-1/2, z-1/2'

loop_
_atom_site_type_symbol
_atom_site_label
_atom_site_fract_x
_atom_site_fract_y
_atom_site_fract_z
_atom_site_U_iso_or_equiv
_atom_site_adp_type
_atom_site_calc_flag
_atom_site_refinement_flags
_atom_site_occupancy
_atom_site_disorder_assembly
_atom_site_disorder_group
Cl Cl1 0.60822(13) 0.63332(7) 0.79402(3) 0.0553(3) Uani d . 1 . .
O O1 -0.0366(3) 0.45788(17) 0.69305(7) 0.0483(5) Uani d . 1 . .
O O2 0.1905(4) 0.39330(18) 0.79393(8) 0.0539(5) Uani d . 1 . .
O O3 -0.0115(3) 0.51417(18) 0.58504(7) 0.0514(5) Uani d . 1 . .
O O4 0.1774(4) 0.86029(19) 0.48157(8) 0.0584(5) Uani d . 1 . .
O O5 0.5179(4) 0.7421(2) 0.54029(8) 0.0643(6) Uani d . 1 . .
N N1 0.3070(4) 0.7560(2) 0.65232(9) 0.0422(5) Uani d . 1 . .
H H1 0.4557 0.7914 0.6723 0.051 Uiso d R 1 . .
C C1 0.1684(5) 0.4711(3) 0.74761(11) 0.0430(6) Uani d . 1 . .
C C2 0.3270(5) 0.5858(2) 0.73770(10) 0.0391(6) Uani d . 1 . .
C C3 0.2222(4) 0.6466(2) 0.67961(10) 0.0370(6) Uani d . 1 . .
C C4 -0.0206(5) 0.5655(3) 0.64653(11) 0.0431(6) Uani d . 1 . .
H H4 -0.1788 0.6234 0.6422 0.052 Uiso calc R 1 . .
C C5 0.2212(6) 0.4363(3) 0.58209(12) 0.0557(7) Uani d . 1 . .
H H5A 0.2345 0.3603 0.6118 0.084 Uiso calc R 1 . .
H H5B 0.3767 0.4925 0.5948 0.084 Uiso calc R 1 . .
H H5C 0.2083 0.4039 0.5377 0.084 Uiso calc R 1 . .
C C6 0.1683(5) 0.8198(3) 0.59157(11) 0.0437(6) Uani d . 1 . .
H H6A 0.1498 0.9162 0.5993 0.052 Uiso calc R 1 . .
H H6B -0.0092 0.7813 0.5785 0.052 Uiso calc R 1 . .
C C7 0.3126(5) 0.8008(2) 0.53614(11) 0.0406(6) Uani d . 1 . .
C C8 0.2996(7) 0.8523(3) 0.42456(13) 0.0732(9) Uani d . 1 . .
H H8A 0.2823 0.7614 0.4072 0.110 Uiso calc R 1 . .
H H8B 0.4851 0.8755 0.4378 0.110 Uiso calc R 1 . .
H H8C 0.2122 0.9146 0.3911 0.110 Uiso calc R 1 . .

loop_
_atom_site_aniso_label
_atom_site_aniso_U_11
_atom_site_aniso_U_22
_atom_site_aniso_U_33
_atom_site_aniso_U_12
_atom_site_aniso_U_13
_atom_site_aniso_U_23
Cl1 0.0510(4) 0.0741(5) 0.0358(3) -0.0075(3) -0.0018(3) -0.0010(3)
O1 0.0403(11) 0.0567(11) 0.0465(9) -0.0055(8) 0.0062(7) 0.0025(9)
O2 0.0549(12) 0.0595(12) 0.0498(10) 0.0069(9) 0.0166(8) 0.0126(9)
O3 0.0497(12) 0.0609(12) 0.0378(9) 0.0078(9) -0.0033(7) -0.0068(8)
O4 0.0615(13) 0.0742(13) 0.0422(9) 0.0274(10) 0.0172(8) 0.0172(9)
O5 0.0448(12) 0.0992(16) 0.0502(10) 0.0270(11) 0.0129(8) 0.0102(10)
N1 0.0366(12) 0.0530(13) 0.0352(10) -0.0009(10) 0.0041(8) 0.0014(10)
C1 0.0370(15) 0.0543(16) 0.0393(13) 0.0080(12) 0.0119(10) -0.0011(13)
C2 0.0365(14) 0.0498(15) 0.0305(12) 0.0000(11) 0.0061(9) -0.0013(11)
C3 0.0323(14) 0.0465(14) 0.0332(12) 0.0073(11) 0.0094(9) -0.0029(11)
C4 0.0369(15) 0.0519(16) 0.0389(13) 0.0040(11) 0.0045(10) 0.0006(12)
C5 0.0641(19) 0.0567(17) 0.0443(14) 0.0112(14) 0.0074(12) -0.0074(13)
C6 0.0427(16) 0.0466(15) 0.0422(13) 0.0086(12) 0.0099(11) 0.0054(11)
C7 0.0382(16) 0.0427(14) 0.0400(13) 0.0001(12) 0.0067(11) -0.0007(11)
C8 0.087(2) 0.093(2) 0.0451(15) 0.0227(19) 0.0262(15) 0.0180(16)

loop_
_atom_type_symbol
_atom_type_description
_atom_type_scat_dispersion_real
_atom_type_scat_dispersion_imag
_atom_type_scat_source
C C 0.0033 0.0016 'International Tables Vol C Tables 4.2.6.8 and 6.1.1.4'
H H 0.0000 0.0000 'International Tables Vol C Tables 4.2.6.8 and 6.1.1.4'
Cl Cl 0.1484 0.1585 'International Tables Vol C Tables 4.2.6.8 and 6.1.1.4'
N N 0.0061 0.0033 'International Tables Vol C Tables 4.2.6.8 and 6.1.1.4'
O O 0.0106 0.0060 'International Tables Vol C Tables 4.2.6.8 and 6.1.1.4'

loop_
_geom_angle_atom_site_label_1
_geom_angle_atom_site_label_2
_geom_angle_atom_site_label_3
_geom_angle_site_symmetry_1
_geom_angle_site_symmetry_3
_geom_angle
_geom_angle_publ_flag
C1 O1 C4 . . 109.53(18) ?
C4 O3 C5 . . 115.52(18) ?
C7 O4 C8 . . 115.4(2) ?
C3 N1 C6 . . 125.0(2) ?
C3 N1 H1 . . 117.5 ?
C6 N1 H1 . . 117.5 ?
O2 C1 O1 . . 121.0(2) ?
O2 C1 C2 . . 130.7(2) ?
O1 C1 C2 . . 108.4(2) ?
C3 C2 C1 . . 110.4(2) ?
C3 C2 Cl1 . . 127.0(2) ?
C1 C2 Cl1 . . 122.65(18) ?
N1 C3 C2 . . 129.3(2) ?
N1 C3 C4 . . 123.20(19) ?
C2 C3 C4 . . 107.5(2) ?
O3 C4 O1 . . 111.4(2) ?
O3 C4 C3 . . 114.9(2) ?
O1 C4 C3 . . 104.20(17) ?
O3 C4 H4 . . 108.7 ?
O1 C4 H4 . . 108.7 ?
C3 C4 H4 . . 108.7 ?
O3 C5 H5A . . 109.5 ?
O3 C5 H5B . . 109.5 ?
H5A C5 H5B . . 109.5 ?
O3 C5 H5C . . 109.5 ?
H5A C5 H5C . . 109.5 ?
H5B C5 H5C . . 109.5 ?
N1 C6 C7 . . 112.1(2) ?
N1 C6 H6A . . 109.2 ?
C7 C6 H6A . . 109.2 ?
N1 C6 H6B . . 109.2 ?
C7 C6 H6B . . 109.2 ?
H6A C6 H6B . . 107.9 ?
O5 C7 O4 . . 124.6(2) ?
O5 C7 C6 . . 125.5(2) ?
O4 C7 C6 . . 109.9(2) ?
O4 C8 H8A . . 109.5 ?
O4 C8 H8B . . 109.5 ?
H8A C8 H8B . . 109.5 ?
O4 C8 H8C . . 109.5 ?
H8A C8 H8C . . 109.5 ?
H8B C8 H8C . . 109.5 ?

loop_
_geom_bond_atom_site_label_1
_geom_bond_atom_site_label_2
_geom_bond_site_symmetry_2
_geom_bond_distance
_geom_bond_publ_flag
Cl1 C2 . 1.712(2) ?
O1 C1 . 1.372(3) ?
O1 C4 . 1.444(3) ?
O2 C1 . 1.212(3) ?
O3 C4 . 1.378(3) ?
O3 C5 . 1.432(3) ?
O4 C7 . 1.326(3) ?
O4 C8 . 1.453(3) ?
O5 C7 . 1.189(3) ?
N1 C3 . 1.331(3) ?
N1 C6 . 1.446(3) ?
N1 H1 . 0.8600 ?
C1 C2 . 1.432(4) ?
C2 C3 . 1.345(3) ?
C3 C4 . 1.513(3) ?
C4 H4 . 0.9800 ?
C5 H5A . 0.9600 ?
C5 H5B . 0.9600 ?
C5 H5C . 0.9600 ?
C6 C7 . 1.506(3) ?
C6 H6A . 0.9700 ?
C6 H6B . 0.9700 ?
C8 H8A . 0.9600 ?
C8 H8B . 0.9600 ?
C8 H8C . 0.9600 ?

loop_
_geom_hbond_atom_site_label_D
_geom_hbond_atom_site_label_H
_geom_hbond_atom_site_label_A
_geom_hbond_site_symmetry_A
_geom_hbond_distance_DH
_geom_hbond_distance_HA
_geom_hbond_distance_DA
_geom_hbond_angle_DHA
N1 H1 O2 2_656 0.86 2.06 2.911(3) 171
C6 H6B O5 1_455 0.97 2.42 3.366(3) 166

loop_
_geom_torsion_atom_site_label_1
_geom_torsion_atom_site_label_2
_geom_torsion_atom_site_label_3
_geom_torsion_atom_site_label_4
_geom_torsion_site_symmetry_1
_geom_torsion_site_symmetry_2
_geom_torsion_site_symmetry_3
_geom_torsion_site_symmetry_4
_geom_torsion
_geom_torsion_publ_flag
C4 O1 C1 O2 . . . . 178.2(2) ?
C4 O1 C1 C2 . . . . -1.2(2) ?
O2 C1 C2 C3 . . . . -177.5(2) ?
O1 C1 C2 C3 . . . . 1.9(3) ?
O2 C1 C2 Cl1 . . . . 2.5(4) ?
O1 C1 C2 Cl1 . . . . -178.19(16) ?
C6 N1 C3 C2 . . . . -175.1(2) ?
C6 N1 C3 C4 . . . . 6.3(3) ?
C1 C2 C3 N1 . . . . 179.5(2) ?
Cl1 C2 C3 N1 . . . . -0.4(4) ?
C1 C2 C3 C4 . . . . -1.7(3) ?
Cl1 C2 C3 C4 . . . . 178.33(18) ?
C5 O3 C4 O1 . . . . -65.2(3) ?
C5 O3 C4 C3 . . . . 52.9(3) ?
C1 O1 C4 O3 . . . . 124.6(2) ?
C1 O1 C4 C3 . . . . 0.2(2) ?
N1 C3 C4 O3 . . . . 57.7(3) ?
C2 C3 C4 O3 . . . . -121.2(2) ?
N1 C3 C4 O1 . . . . 179.8(2) ?
C2 C3 C4 O1 . . . . 1.0(2) ?
C3 N1 C6 C7 . . . . -110.6(3) ?
C8 O4 C7 O5 . . . . -1.1(4) ?
C8 O4 C7 C6 . . . . 178.5(2) ?
N1 C6 C7 O5 . . . . -0.7(4) ?
N1 C6 C7 O4 . . . . 179.7(2) ?
